data_2227115
loop_
_publ_author_name
'Silv\'erio, H. A.'
'Guilardi, S.'
'Flauzino Neto, Wilson P.'
'Amin, Raquel S.'
'Oliveira, Marcelo R. L.'

_publ_section_title
;
 Bis(tetraphenylphosphonium)
 bis[<i>N</i>-(phenylsulfonyl)dithiocarbimato-\k^2^<i>S</i>,<i>S</i>']platinate(II)
 monohydrate
;
_journal_coeditor_code WM2374
_journal_issue 8
_journal_name_full 'Acta Crystallographica Section E'
_journal_page_first m971
_journal_page_last m972
_journal_paper_doi 10.1107/S1600536810027364
_journal_volume 66
_journal_year 2010
_chemical_formula_iupac '(C24 H20 P)2 [Pt (C7 H5 N O2 S3)2], H2 O'
_chemical_formula_moiety '2(C24 H20 P +), C14 H10 N2 O4 Pt S6 2-, H2 O'
_chemical_formula_sum 'C62 H52 N2 O5 P2 Pt S6'
_chemical_formula_weight 1354.45
_chemical_name_systematic
;
Bis(tetraphenylphosphonium) bis[<i>N</i>-(phenylsulfonyl)dithiocarbimato-
\k^2^<i>S</i>,<i>S</i>']platinate(II) monohydrate
;
_space_group_IT_number 2
_symmetry_cell_setting triclinic
_symmetry_space_group_name_Hall '-P 1'
_symmetry_space_group_name_H-M 'P -1'
_audit_creation_method 'WinGX routine CIF_UPDATE'
_cell_angle_alpha 105.4400(10)
_cell_angle_beta 90.9160(10)
_cell_angle_gamma 107.7770(10)
_cell_formula_units_Z 2
_cell_length_a 9.29720(10)
_cell_length_b 13.6482(3)
_cell_length_c 24.4279(5)
_cell_measurement_reflns_used 45459
_cell_measurement_temperature 120(2)
_cell_measurement_theta_max 26.022
_cell_measurement_theta_min 2.91
_cell_volume 2829.11(9)
_computing_cell_refinement 'DENZO and SCALEPACK (Otwinowski & Minor, 1997)'
_computing_data_collection 'COLLECT (Nonius, 2000)'
_computing_data_reduction 'DENZO and SCALEPACK (Otwinowski & Minor, 1997)'
_computing_molecular_graphics 'ORTEP-3 for Windows (Farrugia, 1997)'
_computing_publication_material 'WinGX (Farrugia, 1999)'
_computing_structure_refinement 'SHELXL97 (Sheldrick, 2008)'
_computing_structure_solution 'SHELXS86 (Sheldrick, 2008)'
_diffrn_ambient_temperature 120
_diffrn_measured_fraction_theta_full 0.97
_diffrn_measured_fraction_theta_max 0.97
_diffrn_measurement_device '95mm CCD camera on \k-goniostat'
_diffrn_measurement_device_type 'Nonius KappaCCD'
_diffrn_measurement_method '\w-scan CCD rotation images, thick slices'
_diffrn_radiation_type MoK\a
_diffrn_radiation_wavelength 0.71073
_diffrn_reflns_av_R_equivalents 0.0254
_diffrn_reflns_limit_h_max 11
_diffrn_reflns_limit_h_min -11
_diffrn_reflns_limit_k_max 16
_diffrn_reflns_limit_k_min -16
_diffrn_reflns_limit_l_max 29
_diffrn_reflns_limit_l_min -29
_diffrn_reflns_number 20391
_diffrn_reflns_theta_full 26.02
_diffrn_reflns_theta_max 26.02
_diffrn_reflns_theta_min 3.04
_exptl_absorpt_coefficient_mu 2.811
_exptl_absorpt_correction_T_max 0.6619
_exptl_absorpt_correction_T_min 0.2747
_exptl_absorpt_correction_type gaussian
_exptl_absorpt_process_details '(Becker & Coppens, 1974)'
_exptl_crystal_colour yellow
_exptl_crystal_density_diffrn 1.59
_exptl_crystal_density_method 'not measured'
_exptl_crystal_description prism
_exptl_crystal_F_000 1364
_exptl_crystal_size_max 0.62
_exptl_crystal_size_mid 0.23
_exptl_crystal_size_min 0.16
_refine_diff_density_max 0.533
_refine_diff_density_min -1.41
_refine_ls_extinction_method none
_refine_ls_goodness_of_fit_ref 1.033
_refine_ls_hydrogen_treatment constr
_refine_ls_matrix_type full
_refine_ls_number_parameters 706
_refine_ls_number_reflns 10825
_refine_ls_number_restraints 0
_refine_ls_restrained_S_all 1.033
_refine_ls_R_factor_gt 0.0263
_refine_ls_shift/su_max 0
_refine_ls_structure_factor_coef Fsqd
_refine_ls_weighting_details 'calc w=1/[\s^2^(Fo^2^)+(0.0261P)^2^+1.8705P] where P=(Fo^2^+2Fc^2^)/3'
_refine_ls_weighting_scheme calc
_refine_ls_wR_factor_ref 0.0625
_reflns_number_gt 9007
_reflns_number_total 10825
_reflns_threshold_expression I>2sigma(I)
_cod_data_source_file wm2374.cif
_cod_data_source_block I
_cod_database_code 2227115
_cod_database_fobs_code 2227115

loop_
_space_group_symop_operation_xyz
'x, y, z'
'-x, -y, -z'

loop_
_atom_site_type_symbol
_atom_site_label
_atom_site_fract_x
_atom_site_fract_y
_atom_site_fract_z
_atom_site_U_iso_or_equiv
_atom_site_adp_type
_atom_site_calc_flag
_atom_site_refinement_flags
_atom_site_occupancy
_atom_site_disorder_assembly
_atom_site_disorder_group
S S11 -0.06940(9) 0.41599(6) 0.40357(3) 0.02706(17) Uani d . 1 . .
S S12 0.11144(9) 0.36578(6) 0.47859(3) 0.03094(18) Uani d . 1 . .
C C13 0.1860(3) 0.4189(2) 0.28919(13) 0.0287(7) Uani d . 1 . .
H H13 0.2687 0.4035 0.3042 0.034 Uiso calc R 1 . .
C C11 0.0398(3) 0.3352(2) 0.40783(12) 0.0230(6) Uani d . 1 . .
C C14 0.2089(4) 0.5150(3) 0.27555(14) 0.0384(8) Uani d . 1 . .
H H14 0.3078 0.5659 0.2812 0.046 Uiso calc R 1 . .
C C12 0.0412(3) 0.3465(2) 0.28049(12) 0.0235(6) Uani d . 1 . .
C C17 -0.0809(3) 0.3676(2) 0.25841(13) 0.0300(7) Uani d . 1 . .
H H17 -0.1802 0.3171 0.2528 0.036 Uiso calc R 1 . .
C C15 0.0863(4) 0.5357(3) 0.25371(14) 0.0386(8) Uani d . 1 . .
H H15 0.1017 0.6017 0.2449 0.046 Uiso calc R 1 . .
S S13 0.00917(8) 0.22849(6) 0.30179(3) 0.02565(16) Uani d . 1 . .
O O12 0.1052(3) 0.17106(17) 0.27112(9) 0.0366(5) Uani d . 1 . .
O O11 -0.1508(2) 0.17218(17) 0.29224(10) 0.0385(6) Uani d . 1 . .
N N11 0.0747(3) 0.26262(18) 0.36796(10) 0.0247(5) Uani d . 1 . .
C C16 -0.0564(4) 0.4629(3) 0.24468(14) 0.0362(8) Uani d . 1 . .
H H16 -0.1388 0.4777 0.2289 0.043 Uiso calc R 1 . .
Pt Pt1 0 0.5 0.5 0.02010(5) Uani d S 1 . .
Pt Pt2 0.5 0.5 0 0.02475(5) Uani d S 1 . .
S S23 0.81532(9) 0.71226(6) 0.20011(3) 0.03114(18) Uani d . 1 . .
S S22 0.74019(9) 0.62887(6) 0.02179(3) 0.03132(18) Uani d . 1 . .
S S21 0.55254(9) 0.54490(6) 0.09806(3) 0.03022(18) Uani d . 1 . .
N N21 0.8306(3) 0.70654(19) 0.13353(11) 0.0283(6) Uani d . 1 . .
C C24 0.6123(3) 0.9395(2) 0.24646(13) 0.0318(7) Uani d . 1 . .
H H24 0.6381 1.0143 0.2509 0.038 Uiso calc R 1 . .
O O21 0.7619(3) 0.60907(18) 0.21057(10) 0.0414(6) Uani d . 1 . .
O O22 0.9592(2) 0.78453(19) 0.23015(10) 0.0439(6) Uani d . 1 . .
C C23 0.7164(3) 0.8871(2) 0.22877(13) 0.0295(7) Uani d . 1 . .
H H23 0.8144 0.926 0.2215 0.035 Uiso calc R 1 . .
C C21 0.7242(3) 0.6380(2) 0.09349(13) 0.0261(7) Uani d . 1 . .
C C27 0.5358(4) 0.7204(2) 0.23234(13) 0.0318(7) Uani d . 1 . .
H H27 0.5096 0.6454 0.2273 0.038 Uiso calc R 1 . .
C C25 0.4697(4) 0.8828(3) 0.25768(14) 0.0349(8) Uani d . 1 . .
H H25 0.3982 0.9187 0.2702 0.042 Uiso calc R 1 . .
C C22 0.6780(3) 0.7776(2) 0.22156(13) 0.0272(7) Uani d . 1 . .
C C26 0.4324(4) 0.7733(3) 0.25046(14) 0.0349(8) Uani d . 1 . .
H H26 0.3349 0.7343 0.258 0.042 Uiso calc R 1 . .
C C210 -0.2462(4) 0.1953(3) -0.09500(15) 0.0411(8) Uani d . 1 . .
H H210 -0.1779 0.1939 -0.1235 0.049 Uiso calc R 1 . .
C C226 -0.0696(3) 0.3418(2) 0.09037(12) 0.0242(6) Uani d . 1 . .
C C223 -0.5993(4) 0.2340(3) 0.19218(17) 0.0524(10) Uani d . 1 . .
H H223 -0.6769 0.2361 0.2169 0.063 Uiso calc R 1 . .
C C212 -0.4956(4) 0.1878(3) -0.06802(16) 0.0481(10) Uani d . 1 . .
H H212 -0.597 0.1835 -0.078 0.058 Uiso calc R 1 . .
C C224 -0.5065(4) 0.3283(3) 0.18381(15) 0.0429(9) Uani d . 1 . .
H H224 -0.5204 0.3947 0.2027 0.051 Uiso calc R 1 . .
C C214 -0.1701(3) 0.1090(2) 0.07698(13) 0.0263(7) Uani d . 1 . .
C C218 -0.1441(4) -0.0645(3) 0.03479(15) 0.0364(8) Uani d . 1 . .
H H218 -0.1581 -0.125 0.0026 0.044 Uiso calc R 1 . .
C C215 -0.1079(4) 0.1098(3) 0.12944(14) 0.0319(7) Uani d . 1 . .
H H215 -0.0987 0.1684 0.1622 0.038 Uiso calc R 1 . .
C C230 0.1913(3) 0.4415(3) 0.12371(14) 0.0343(8) Uani d . 1 . .
H H230 0.2876 0.4456 0.1396 0.041 Uiso calc R 1 . .
C C229 0.1726(4) 0.5298(3) 0.11077(14) 0.0348(8) Uani d . 1 . .
H H229 0.2558 0.5943 0.1179 0.042 Uiso calc R 1 . .
C C221 -0.4678(4) 0.1330(3) 0.12952(17) 0.0474(10) Uani d . 1 . .
H H221 -0.4545 0.0661 0.1112 0.057 Uiso calc R 1 . .
C C213 -0.4499(3) 0.1948(3) -0.01252(15) 0.0355(8) Uani d . 1 . .
H H213 -0.5197 0.1941 0.0155 0.043 Uiso calc R 1 . .
C C222 -0.5809(4) 0.1374(3) 0.16531(19) 0.0579(11) Uani d . 1 . .
H H222 -0.6461 0.0733 0.1713 0.069 Uiso calc R 1 . .
C C216 -0.0595(4) 0.0258(3) 0.13409(15) 0.0380(8) Uani d . 1 . .
H H216 -0.0124 0.0284 0.1695 0.046 Uiso calc R 1 . .
C C219 -0.1879(3) 0.0214(2) 0.02941(14) 0.0300(7) Uani d . 1 . .
H H219 -0.2299 0.0203 -0.0065 0.036 Uiso calc R 1 . .
C C211 -0.3956(4) 0.1871(3) -0.10865(16) 0.0448(9) Uani d . 1 . .
H H211 -0.4291 0.1809 -0.1467 0.054 Uiso calc R 1 . .
C C228 0.0331(4) 0.5243(3) 0.08742(15) 0.0352(8) Uani d . 1 . .
H H228 0.0205 0.5848 0.0783 0.042 Uiso calc R 1 . .
C C225 -0.3934(3) 0.3257(3) 0.14790(14) 0.0335(7) Uani d . 1 . .
H H225 -0.3296 0.3903 0.1419 0.04 Uiso calc R 1 . .
C C227 -0.0881(3) 0.4307(2) 0.07732(14) 0.0307(7) Uani d . 1 . .
H H227 -0.1842 0.427 0.0614 0.037 Uiso calc R 1 . .
C C217 -0.0801(4) -0.0623(3) 0.08676(16) 0.0390(8) Uani d . 1 . .
H H217 -0.0502 -0.1213 0.0901 0.047 Uiso calc R 1 . .
C C29 -0.1983(4) 0.2055(3) -0.03956(14) 0.0353(8) Uani d . 1 . .
H H29 -0.0952 0.2143 -0.0293 0.042 Uiso calc R 1 . .
C C28 -0.3011(3) 0.2029(2) 0.00162(13) 0.0268(7) Uani d . 1 . .
C C231 0.0711(3) 0.3476(2) 0.11373(13) 0.0274(7) Uani d . 1 . .
H H231 0.0844 0.2872 0.1228 0.033 Uiso calc R 1 . .
P P2 -0.22894(8) 0.22070(6) 0.07315(3) 0.02458(17) Uani d . 1 . .
C C220 -0.3733(3) 0.2275(2) 0.12047(13) 0.0282(7) Uani d . 1 . .
P P1 0.52139(8) 0.78466(6) 0.44818(3) 0.01989(16) Uani d . 1 . .
C C19 0.6271(3) 0.7986(2) 0.55702(13) 0.0248(6) Uani d . 1 . .
H H19 0.7103 0.7813 0.5397 0.03 Uiso calc R 1 . .
C C123 0.9266(3) 1.0561(2) 0.42403(14) 0.0288(7) Uani d . 1 . .
H H123 1.0122 1.1116 0.4193 0.035 Uiso calc R 1 . .
C C113 0.3828(3) 0.8245(2) 0.54829(13) 0.0247(6) Uani d . 1 . .
H H113 0.3005 0.8265 0.5255 0.03 Uiso calc R 1 . .
C C18 0.5073(3) 0.8035(2) 0.52317(12) 0.0209(6) Uani d . 1 . .
C C114 0.3486(3) 0.7857(2) 0.41446(12) 0.0208(6) Uani d . 1 . .
C C121 0.7655(3) 0.9723(2) 0.48515(12) 0.0226(6) Uani d . 1 . .
H H121 0.7401 0.9707 0.5225 0.027 Uiso calc R 1 . .
C C118 0.2102(3) 0.8672(3) 0.36694(13) 0.0292(7) Uani d . 1 . .
H H118 0.2081 0.9241 0.3517 0.035 Uiso calc R 1 . .
C C125 0.7165(3) 0.8958(2) 0.38297(13) 0.0262(7) Uani d . 1 . .
H H125 0.6564 0.843 0.3503 0.031 Uiso calc R 1 . .
C C127 0.4674(3) 0.5708(2) 0.43920(13) 0.0287(7) Uani d . 1 . .
H H127 0.4043 0.5821 0.4689 0.034 Uiso calc R 1 . .
C C116 0.0808(3) 0.7009(3) 0.38610(14) 0.0334(7) Uani d . 1 . .
H H116 -0.0103 0.644 0.3845 0.04 Uiso calc R 1 . .
C C110 0.6239(3) 0.8188(2) 0.61522(13) 0.0283(7) Uani d . 1 . .
H H110 0.7061 0.8176 0.6383 0.034 Uiso calc R 1 . .
C C119 0.3457(3) 0.8693(2) 0.39263(12) 0.0248(6) Uani d . 1 . .
H H119 0.4359 0.9275 0.3953 0.03 Uiso calc R 1 . .
C C122 0.8882(3) 1.0545(2) 0.47799(13) 0.0269(7) Uani d . 1 . .
H H122 0.9457 1.1097 0.5104 0.032 Uiso calc R 1 . .
C C129 0.5729(4) 0.4536(3) 0.37321(16) 0.0389(8) Uani d . 1 . .
H H129 0.582 0.3844 0.3578 0.047 Uiso calc R 1 . .
C C120 0.6793(3) 0.8918(2) 0.43786(12) 0.0212(6) Uani d . 1 . .
C C124 0.8414(3) 0.9773(2) 0.37678(14) 0.0302(7) Uani d . 1 . .
H H124 0.8687 0.9791 0.3397 0.036 Uiso calc R 1 . .
C C111 0.4991(4) 0.8411(2) 0.63990(13) 0.0308(7) Uani d . 1 . .
H H111 0.4966 0.8554 0.6801 0.037 Uiso calc R 1 . .
C C112 0.3796(3) 0.8426(2) 0.60664(13) 0.0290(7) Uani d . 1 . .
H H112 0.2941 0.8561 0.6239 0.035 Uiso calc R 1 . .
C C130 0.6522(4) 0.5373(3) 0.35300(16) 0.0418(9) Uani d . 1 . .
H H130 0.7154 0.5255 0.3234 0.05 Uiso calc R 1 . .
C C115 0.2154(3) 0.7011(2) 0.41123(13) 0.0288(7) Uani d . 1 . .
H H115 0.2172 0.644 0.4262 0.035 Uiso calc R 1 . .
C C117 0.0783(3) 0.7833(3) 0.36323(13) 0.0322(7) Uani d . 1 . .
H H117 -0.0138 0.7819 0.3451 0.039 Uiso calc R 1 . .
C C131 0.6405(3) 0.6386(2) 0.37554(15) 0.0348(8) Uani d . 1 . .
H H131 0.6955 0.6962 0.3614 0.042 Uiso calc R 1 . .
C C126 0.5483(3) 0.6559(2) 0.41880(12) 0.0234(6) Uani d . 1 . .
C C128 0.4798(4) 0.4700(2) 0.41595(15) 0.0353(8) Uani d . 1 . .
H H128 0.424 0.4118 0.4294 0.042 Uiso calc R 1 . .
O OW 0.1927(3) 0.9828(2) 0.24598(14) 0.0654(8) Uani d . 1 . .
H H1W 0.1616 1.0362 0.2587 0.098 Uiso d R 1 . .
H H2W 0.1166 0.9262 0.2403 0.098 Uiso d R 1 . .

loop_
_atom_site_aniso_label
_atom_site_aniso_U_11
_atom_site_aniso_U_22
_atom_site_aniso_U_33
_atom_site_aniso_U_12
_atom_site_aniso_U_13
_atom_site_aniso_U_23
S11 0.0321(4) 0.0306(4) 0.0206(4) 0.0183(3) -0.0002(3) 0.0015(3)
S12 0.0449(5) 0.0327(4) 0.0234(4) 0.0256(4) 0.0034(3) 0.0062(3)
C13 0.0295(17) 0.0304(17) 0.0269(17) 0.0086(13) 0.0040(13) 0.0103(14)
C11 0.0257(15) 0.0201(15) 0.0240(16) 0.0067(12) 0.0061(12) 0.0083(12)
C14 0.043(2) 0.0314(18) 0.035(2) 0.0007(15) 0.0058(16) 0.0134(15)
C12 0.0289(16) 0.0242(16) 0.0186(16) 0.0107(13) 0.0060(12) 0.0053(12)
C17 0.0314(17) 0.0303(17) 0.0265(17) 0.0121(14) 0.0044(13) 0.0024(14)
C15 0.060(2) 0.0267(18) 0.0317(19) 0.0149(16) 0.0049(16) 0.0115(15)
S13 0.0331(4) 0.0189(4) 0.0239(4) 0.0072(3) 0.0073(3) 0.0055(3)
O12 0.0575(15) 0.0304(12) 0.0294(13) 0.0245(11) 0.0175(11) 0.0081(10)
O11 0.0365(13) 0.0307(12) 0.0357(14) -0.0053(10) 0.0027(10) 0.0076(10)
N11 0.0356(14) 0.0202(13) 0.0230(14) 0.0133(11) 0.0086(11) 0.0083(11)
C16 0.047(2) 0.0385(19) 0.0269(18) 0.0214(16) 0.0003(15) 0.0074(15)
Pt1 0.02270(9) 0.01875(8) 0.02005(9) 0.00908(6) 0.00353(6) 0.00460(6)
Pt2 0.02283(9) 0.02280(9) 0.02672(10) 0.00679(7) 0.00329(7) 0.00452(7)
S23 0.0321(4) 0.0295(4) 0.0315(5) 0.0098(3) -0.0047(3) 0.0087(3)
S22 0.0271(4) 0.0309(4) 0.0303(4) 0.0032(3) 0.0060(3) 0.0065(3)
S21 0.0274(4) 0.0310(4) 0.0282(4) 0.0040(3) 0.0033(3) 0.0080(3)
N21 0.0243(13) 0.0267(14) 0.0327(15) 0.0083(11) 0.0017(11) 0.0065(12)
C24 0.0392(19) 0.0214(16) 0.0281(18) 0.0044(14) -0.0017(14) 0.0025(13)
O21 0.0512(14) 0.0353(13) 0.0449(15) 0.0173(11) 0.0005(11) 0.0196(11)
O22 0.0341(13) 0.0461(15) 0.0435(15) 0.0053(11) -0.0129(11) 0.0093(12)
C23 0.0308(17) 0.0260(16) 0.0259(17) 0.0008(13) -0.0005(13) 0.0075(13)
C21 0.0276(16) 0.0253(16) 0.0305(18) 0.0160(13) 0.0046(13) 0.0074(13)
C27 0.0406(19) 0.0233(16) 0.0256(18) 0.0028(14) 0.0020(14) 0.0059(14)
C25 0.042(2) 0.0318(18) 0.0280(18) 0.0122(15) 0.0036(14) 0.0032(14)
C22 0.0346(17) 0.0225(16) 0.0220(16) 0.0061(13) -0.0022(13) 0.0060(13)
C26 0.0354(19) 0.0322(18) 0.0323(19) 0.0028(14) 0.0102(14) 0.0099(15)
C210 0.054(2) 0.043(2) 0.031(2) 0.0189(17) 0.0100(16) 0.0155(16)
C226 0.0238(16) 0.0275(16) 0.0226(16) 0.0099(12) 0.0068(12) 0.0072(13)
C223 0.045(2) 0.063(3) 0.057(3) 0.023(2) 0.0304(19) 0.023(2)
C212 0.037(2) 0.054(2) 0.053(3) 0.0080(17) -0.0110(18) 0.023(2)
C224 0.042(2) 0.050(2) 0.046(2) 0.0256(18) 0.0173(17) 0.0158(18)
C214 0.0250(16) 0.0267(16) 0.0297(18) 0.0079(12) 0.0066(13) 0.0123(14)
C218 0.0398(19) 0.0285(17) 0.041(2) 0.0125(15) 0.0131(15) 0.0078(15)
C215 0.0382(18) 0.0301(17) 0.0277(18) 0.0098(14) 0.0037(14) 0.0100(14)
C230 0.0252(17) 0.043(2) 0.037(2) 0.0088(14) 0.0053(14) 0.0162(16)
C229 0.0288(18) 0.0300(18) 0.041(2) 0.0052(14) 0.0094(14) 0.0073(15)
C221 0.049(2) 0.033(2) 0.059(3) 0.0096(16) 0.0254(19) 0.0147(18)
C213 0.0267(17) 0.0395(19) 0.040(2) 0.0072(14) 0.0009(14) 0.0151(16)
C222 0.052(2) 0.045(2) 0.077(3) 0.0085(19) 0.038(2) 0.023(2)
C216 0.0354(19) 0.042(2) 0.044(2) 0.0117(15) 0.0034(15) 0.0259(18)
C219 0.0304(17) 0.0313(17) 0.0295(18) 0.0100(14) 0.0058(13) 0.0101(14)
C211 0.052(2) 0.044(2) 0.034(2) 0.0053(17) -0.0069(17) 0.0168(17)
C228 0.0340(19) 0.0284(17) 0.048(2) 0.0139(14) 0.0114(15) 0.0140(16)
C225 0.0315(18) 0.0385(19) 0.037(2) 0.0165(15) 0.0076(14) 0.0149(16)
C227 0.0243(16) 0.0318(18) 0.040(2) 0.0117(13) 0.0083(14) 0.0139(15)
C217 0.0386(19) 0.037(2) 0.055(2) 0.0194(15) 0.0149(17) 0.0261(18)
C29 0.0371(19) 0.041(2) 0.0307(19) 0.0160(15) 0.0038(14) 0.0112(15)
C28 0.0278(16) 0.0237(16) 0.0294(17) 0.0072(12) 0.0016(13) 0.0096(13)
C231 0.0282(17) 0.0321(17) 0.0260(17) 0.0122(13) 0.0059(13) 0.0120(14)
P2 0.0243(4) 0.0257(4) 0.0249(4) 0.0090(3) 0.0046(3) 0.0078(3)
C220 0.0257(16) 0.0327(17) 0.0282(17) 0.0105(13) 0.0063(13) 0.0104(14)
P1 0.0186(4) 0.0179(4) 0.0238(4) 0.0060(3) 0.0019(3) 0.0070(3)
C19 0.0228(15) 0.0202(15) 0.0320(18) 0.0076(12) 0.0023(12) 0.0078(13)
C123 0.0225(16) 0.0243(16) 0.041(2) 0.0058(12) 0.0000(13) 0.0145(14)
C113 0.0229(15) 0.0261(16) 0.0297(17) 0.0095(12) 0.0043(12) 0.0135(13)
C18 0.0219(15) 0.0165(14) 0.0244(16) 0.0068(11) 0.0026(11) 0.0052(12)
C114 0.0199(14) 0.0224(15) 0.0202(15) 0.0092(11) 0.0012(11) 0.0037(12)
C121 0.0243(15) 0.0213(15) 0.0234(16) 0.0084(12) 0.0010(12) 0.0072(12)
C118 0.0330(18) 0.0355(18) 0.0281(18) 0.0173(14) 0.0050(13) 0.0165(14)
C125 0.0258(16) 0.0272(16) 0.0249(17) 0.0074(13) 0.0001(12) 0.0078(13)
C127 0.0330(17) 0.0258(16) 0.0282(18) 0.0105(13) 0.0017(13) 0.0082(14)
C116 0.0220(16) 0.0328(18) 0.040(2) 0.0036(13) -0.0026(13) 0.0074(15)
C110 0.0341(17) 0.0229(16) 0.0284(18) 0.0102(13) -0.0051(13) 0.0072(13)
C119 0.0258(16) 0.0246(15) 0.0254(17) 0.0094(12) 0.0053(12) 0.0079(13)
C122 0.0254(16) 0.0199(15) 0.0351(19) 0.0068(12) -0.0036(13) 0.0087(13)
C129 0.0340(19) 0.0239(17) 0.055(2) 0.0138(14) -0.0060(16) 0.0003(16)
C120 0.0186(14) 0.0203(15) 0.0272(17) 0.0081(11) 0.0031(12) 0.0086(12)
C124 0.0273(16) 0.0344(18) 0.0334(19) 0.0097(14) 0.0059(13) 0.0174(15)
C111 0.047(2) 0.0239(16) 0.0237(17) 0.0139(14) 0.0058(14) 0.0074(13)
C112 0.0341(17) 0.0274(17) 0.0313(18) 0.0146(13) 0.0104(14) 0.0122(14)
C130 0.0305(18) 0.0304(19) 0.059(2) 0.0108(15) 0.0156(16) 0.0020(17)
C115 0.0248(16) 0.0244(16) 0.0355(19) 0.0040(12) -0.0011(13) 0.0106(14)
C117 0.0277(17) 0.044(2) 0.0272(18) 0.0173(15) -0.0040(13) 0.0076(15)
C131 0.0270(17) 0.0262(17) 0.048(2) 0.0075(13) 0.0122(15) 0.0062(15)
C126 0.0203(15) 0.0207(15) 0.0271(17) 0.0067(12) -0.0022(12) 0.0033(12)
C128 0.043(2) 0.0222(17) 0.040(2) 0.0086(14) -0.0025(15) 0.0102(15)
OW 0.0456(15) 0.0403(15) 0.120(3) 0.0208(12) 0.0086(15) 0.0302(16)

loop_
_atom_type_symbol
_atom_type_description
_atom_type_scat_dispersion_real
_atom_type_scat_dispersion_imag
_atom_type_scat_source
C C 0.0033 0.0016 'International Tables Vol C Tables 4.2.6.8 and 6.1.1.4'
H H 0 0 'International Tables Vol C Tables 4.2.6.8 and 6.1.1.4'
N N 0.0061 0.0033 'International Tables Vol C Tables 4.2.6.8 and 6.1.1.4'
O O 0.0106 0.006 'International Tables Vol C Tables 4.2.6.8 and 6.1.1.4'
P P 0.1023 0.0942 'International Tables Vol C Tables 4.2.6.8 and 6.1.1.4'
Pt Pt -1.7033 8.3905 'International Tables Vol C Tables 4.2.6.8 and 6.1.1.4'
S S 0.1246 0.1234 'International Tables Vol C Tables 4.2.6.8 and 6.1.1.4'

loop_
_geom_angle_atom_site_label_1
_geom_angle_atom_site_label_2
_geom_angle_atom_site_label_3
_geom_angle_site_symmetry_1
_geom_angle_site_symmetry_3
_geom_angle
_geom_angle_publ_flag
C11 S11 Pt1 . . 88.30(10) ?
C11 S12 Pt1 . . 88.00(10) ?
C12 C13 C14 . . 118.9(3) ?
C12 C13 H13 . . 120.6 ?
C14 C13 H13 . . 120.6 ?
N11 C11 S11 . . 131.0(2) ?
N11 C11 S12 . . 120.4(2) ?
S11 C11 S12 . . 108.57(16) ?
C15 C14 C13 . . 119.5(3) ?
C15 C14 H14 . . 120.2 ?
C13 C14 H14 . . 120.2 ?
C13 C12 C17 . . 121.3(3) ?
C13 C12 S13 . . 119.1(2) ?
C17 C12 S13 . . 119.4(2) ?
C16 C17 C12 . . 119.2(3) ?
C16 C17 H17 . . 120.4 ?
C12 C17 H17 . . 120.4 ?
C16 C15 C14 . . 121.1(3) ?
C16 C15 H15 . . 119.5 ?
C14 C15 H15 . . 119.5 ?
O11 S13 O12 . . 116.04(14) ?
O11 S13 N11 . . 112.57(13) ?
O12 S13 N11 . . 104.85(13) ?
O11 S13 C12 . . 107.86(14) ?
O12 S13 C12 . . 107.06(13) ?
N11 S13 C12 . . 108.09(13) ?
C11 N11 S13 . . 123.0(2) ?
C15 C16 C17 . . 120.1(3) ?
C15 C16 H16 . . 120 ?
C17 C16 H16 . . 120 ?
S11 Pt1 S11 2_566 . 180 ?
S11 Pt1 S12 2_566 2_566 74.95(3) ?
S11 Pt1 S12 . 2_566 105.05(3) ?
S11 Pt1 S12 2_566 . 105.05(3) ?
S11 Pt1 S12 . . 74.95(3) y
S12 Pt1 S12 2_566 . 180 ?
S21 Pt2 S21 2_665 . 180.00(4) ?
S21 Pt2 S22 2_665 2_665 74.22(3) ?
S21 Pt2 S22 . 2_665 105.78(3) ?
S21 Pt2 S22 2_665 . 105.78(3) ?
S21 Pt2 S22 . . 74.22(3) y
S22 Pt2 S22 2_665 . 180.00(4) ?
O21 S23 O22 . . 116.76(14) ?
O21 S23 N21 . . 113.99(14) ?
O22 S23 N21 . . 105.31(14) ?
O21 S23 C22 . . 107.20(14) ?
O22 S23 C22 . . 106.57(14) ?
N21 S23 C22 . . 106.34(13) ?
C21 S22 Pt2 . . 88.79(10) ?
C21 S21 Pt2 . . 89.30(11) ?
C21 N21 S23 . . 120.9(2) ?
C23 C24 C25 . . 120.0(3) ?
C23 C24 H24 . . 120 ?
C25 C24 H24 . . 120 ?
C24 C23 C22 . . 120.0(3) ?
C24 C23 H23 . . 120 ?
C22 C23 H23 . . 120 ?
N21 C21 S22 . . 121.6(2) ?
N21 C21 S21 . . 130.8(2) ?
S22 C21 S21 . . 107.60(17) ?
C26 C27 C22 . . 119.5(3) ?
C26 C27 H27 . . 120.3 ?
C22 C27 H27 . . 120.3 ?
C26 C25 C24 . . 119.6(3) ?
C26 C25 H25 . . 120.2 ?
C24 C25 H25 . . 120.2 ?
C27 C22 C23 . . 120.4(3) ?
C27 C22 S23 . . 120.4(2) ?
C23 C22 S23 . . 119.2(2) ?
C27 C26 C25 . . 120.6(3) ?
C27 C26 H26 . . 119.7 ?
C25 C26 H26 . . 119.7 ?
C29 C210 C211 . . 119.0(3) ?
C29 C210 H210 . . 120.5 ?
C211 C210 H210 . . 120.5 ?
C231 C226 C227 . . 119.8(3) ?
C231 C226 P2 . . 122.2(2) ?
C227 C226 P2 . . 117.9(2) ?
C222 C223 C224 . . 120.8(3) ?
C222 C223 H223 . . 119.6 ?
C224 C223 H223 . . 119.6 ?
C211 C212 C213 . . 120.5(3) ?
C211 C212 H212 . . 119.8 ?
C213 C212 H212 . . 119.8 ?
C223 C224 C225 . . 119.9(3) ?
C223 C224 H224 . . 120 ?
C225 C224 H224 . . 120 ?
C219 C214 C215 . . 119.6(3) ?
C219 C214 P2 . . 121.8(2) ?
C215 C214 P2 . . 118.6(2) ?
C217 C218 C219 . . 120.3(3) ?
C217 C218 H218 . . 119.8 ?
C219 C218 H218 . . 119.8 ?
C216 C215 C214 . . 120.4(3) ?
C216 C215 H215 . . 119.8 ?
C214 C215 H215 . . 119.8 ?
C231 C230 C229 . . 120.5(3) ?
C231 C230 H230 . . 119.8 ?
C229 C230 H230 . . 119.8 ?
C228 C229 C230 . . 120.1(3) ?
C228 C229 H229 . . 120 ?
C230 C229 H229 . . 120 ?
C222 C221 C220 . . 119.6(3) ?
C222 C221 H221 . . 120.2 ?
C220 C221 H221 . . 120.2 ?
C212 C213 C28 . . 119.1(3) ?
C212 C213 H213 . . 120.5 ?
C28 C213 H213 . . 120.5 ?
C223 C222 C221 . . 120.3(3) ?
C223 C222 H222 . . 119.8 ?
C221 C222 H222 . . 119.8 ?
C215 C216 C217 . . 119.7(3) ?
C215 C216 H216 . . 120.1 ?
C217 C216 H216 . . 120.1 ?
C218 C219 C214 . . 119.7(3) ?
C218 C219 H219 . . 120.1 ?
C214 C219 H219 . . 120.1 ?
C212 C211 C210 . . 121.0(3) ?
C212 C211 H211 . . 119.5 ?
C210 C211 H211 . . 119.5 ?
C227 C228 C229 . . 120.0(3) ?
C227 C228 H228 . . 120 ?
C229 C228 H228 . . 120 ?
C224 C225 C220 . . 119.6(3) ?
C224 C225 H225 . . 120.2 ?
C220 C225 H225 . . 120.2 ?
C228 C227 C226 . . 120.1(3) ?
C228 C227 H227 . . 120 ?
C226 C227 H227 . . 120 ?
C218 C217 C216 . . 120.2(3) ?
C218 C217 H217 . . 119.9 ?
C216 C217 H217 . . 119.9 ?
C210 C29 C28 . . 120.1(3) ?
C210 C29 H29 . . 119.9 ?
C28 C29 H29 . . 119.9 ?
C213 C28 C29 . . 120.2(3) ?
C213 C28 P2 . . 122.1(2) ?
C29 C28 P2 . . 117.4(2) ?
C230 C231 C226 . . 119.7(3) ?
C230 C231 H231 . . 120.2 ?
C226 C231 H231 . . 120.2 ?
C28 P2 C214 . . 110.42(14) ?
C28 P2 C220 . . 110.60(14) ?
C214 P2 C220 . . 107.18(14) ?
C28 P2 C226 . . 105.17(14) ?
C214 P2 C226 . . 110.64(14) ?
C220 P2 C226 . . 112.87(14) ?
C221 C220 C225 . . 119.8(3) ?
C221 C220 P2 . . 119.2(2) ?
C225 C220 P2 . . 121.0(2) ?
C18 P1 C114 . . 109.44(13) ?
C18 P1 C120 . . 109.39(13) ?
C114 P1 C120 . . 109.50(13) ?
C18 P1 C126 . . 107.80(13) ?
C114 P1 C126 . . 109.72(13) ?
C120 P1 C126 . . 110.96(13) ?
C110 C19 C18 . . 120.1(3) ?
C110 C19 H19 . . 119.9 ?
C18 C19 H19 . . 119.9 ?
C122 C123 C124 . . 120.2(3) ?
C122 C123 H123 . . 119.9 ?
C124 C123 H123 . . 119.9 ?
C112 C113 C18 . . 119.5(3) ?
C112 C113 H113 . . 120.2 ?
C18 C113 H113 . . 120.2 ?
C113 C18 C19 . . 119.8(3) ?
C113 C18 P1 . . 121.6(2) ?
C19 C18 P1 . . 118.6(2) ?
C119 C114 C115 . . 120.1(3) ?
C119 C114 P1 . . 121.3(2) ?
C115 C114 P1 . . 118.7(2) ?
C122 C121 C120 . . 120.3(3) ?
C122 C121 H121 . . 119.8 ?
C120 C121 H121 . . 119.8 ?
C117 C118 C119 . . 120.6(3) ?
C117 C118 H118 . . 119.7 ?
C119 C118 H118 . . 119.7 ?
C124 C125 C120 . . 119.4(3) ?
C124 C125 H125 . . 120.3 ?
C120 C125 H125 . . 120.3 ?
C128 C127 C126 . . 119.5(3) ?
C128 C127 H127 . . 120.2 ?
C126 C127 H127 . . 120.2 ?
C115 C116 C117 . . 120.3(3) ?
C115 C116 H116 . . 119.8 ?
C117 C116 H116 . . 119.8 ?
C19 C110 C111 . . 119.4(3) ?
C19 C110 H110 . . 120.3 ?
C111 C110 H110 . . 120.3 ?
C118 C119 C114 . . 119.6(3) ?
C118 C119 H119 . . 120.2 ?
C114 C119 H119 . . 120.2 ?
C123 C122 C121 . . 120.0(3) ?
C123 C122 H122 . . 120 ?
C121 C122 H122 . . 120 ?
C130 C129 C128 . . 120.1(3) ?
C130 C129 H129 . . 120 ?
C128 C129 H129 . . 120 ?
C121 C120 C125 . . 119.3(3) ?
C121 C120 P1 . . 119.6(2) ?
C125 C120 P1 . . 121.1(2) ?
C123 C124 C125 . . 120.6(3) ?
C123 C124 H124 . . 119.7 ?
C125 C124 H124 . . 119.7 ?
C112 C111 C110 . . 120.6(3) ?
C112 C111 H111 . . 119.7 ?
C110 C111 H111 . . 119.7 ?
C111 C112 C113 . . 120.6(3) ?
C111 C112 H112 . . 119.7 ?
C113 C112 H112 . . 119.7 ?
C129 C130 C131 . . 120.3(3) ?
C129 C130 H130 . . 119.8 ?
C131 C130 H130 . . 119.8 ?
C116 C115 C114 . . 119.7(3) ?
C116 C115 H115 . . 120.2 ?
C114 C115 H115 . . 120.2 ?
C118 C117 C116 . . 119.7(3) ?
C118 C117 H117 . . 120.1 ?
C116 C117 H117 . . 120.1 ?
C130 C131 C126 . . 119.8(3) ?
C130 C131 H131 . . 120.1 ?
C126 C131 H131 . . 120.1 ?
C131 C126 C127 . . 119.8(3) ?
C131 C126 P1 . . 122.3(2) ?
C127 C126 P1 . . 117.9(2) ?
C127 C128 C129 . . 120.4(3) ?
C127 C128 H128 . . 119.8 ?
C129 C128 H128 . . 119.8 ?
H1W OW H2W . . 107.7 ?

loop_
_geom_bond_atom_site_label_1
_geom_bond_atom_site_label_2
_geom_bond_site_symmetry_2
_geom_bond_distance
_geom_bond_publ_flag
S11 C11 . 1.732(3) ?
S11 Pt1 . 2.3111(7) y
S12 C11 . 1.736(3) ?
S12 Pt1 . 2.3171(7) y
C13 C12 . 1.378(4) ?
C13 C14 . 1.394(4) ?
C13 H13 . 0.95 ?
C11 N11 . 1.314(4) ?
C14 C15 . 1.386(5) ?
C14 H14 . 0.95 ?
C12 C17 . 1.387(4) ?
C12 S13 . 1.764(3) ?
C17 C16 . 1.382(4) ?
C17 H17 . 0.95 ?
C15 C16 . 1.365(5) ?
C15 H15 . 0.95 ?
S13 O11 . 1.433(2) ?
S13 O12 . 1.452(2) ?
S13 N11 . 1.611(3) ?
C16 H16 . 0.95 ?
Pt1 S11 2_566 2.3111(7) ?
Pt1 S12 2_566 2.3171(7) ?
Pt2 S21 2_665 2.3130(8) ?
Pt2 S21 . 2.3130(8) y
Pt2 S22 2_665 2.3299(7) ?
Pt2 S22 . 2.3299(7) y
S23 O21 . 1.437(2) ?
S23 O22 . 1.442(2) ?
S23 N21 . 1.618(3) ?
S23 C22 . 1.780(3) ?
S22 C21 . 1.735(3) ?
S21 C21 . 1.737(3) ?
N21 C21 . 1.314(4) ?
C24 C23 . 1.382(4) ?
C24 C25 . 1.389(4) ?
C24 H24 . 0.95 ?
C23 C22 . 1.387(4) ?
C23 H23 . 0.95 ?
C27 C26 . 1.382(4) ?
C27 C22 . 1.384(4) ?
C27 H27 . 0.95 ?
C25 C26 . 1.388(4) ?
C25 H25 . 0.95 ?
C26 H26 . 0.95 ?
C210 C29 . 1.376(5) ?
C210 C211 . 1.387(5) ?
C210 H210 . 0.95 ?
C226 C231 . 1.390(4) ?
C226 C227 . 1.391(4) ?
C226 P2 . 1.794(3) ?
C223 C222 . 1.370(5) ?
C223 C224 . 1.382(5) ?
C223 H223 . 0.95 ?
C212 C211 . 1.371(5) ?
C212 C213 . 1.384(5) ?
C212 H212 . 0.95 ?
C224 C225 . 1.383(4) ?
C224 H224 . 0.95 ?
C214 C219 . 1.393(4) ?
C214 C215 . 1.394(4) ?
C214 P2 . 1.793(3) ?
C218 C217 . 1.383(5) ?
C218 C219 . 1.388(4) ?
C218 H218 . 0.95 ?
C215 C216 . 1.382(4) ?
C215 H215 . 0.95 ?
C230 C231 . 1.378(4) ?
C230 C229 . 1.382(4) ?
C230 H230 . 0.95 ?
C229 C228 . 1.381(4) ?
C229 H229 . 0.95 ?
C221 C222 . 1.383(5) ?
C221 C220 . 1.397(4) ?
C221 H221 . 0.95 ?
C213 C28 . 1.385(4) ?
C213 H213 . 0.95 ?
C222 H222 . 0.95 ?
C216 C217 . 1.390(5) ?
C216 H216 . 0.95 ?
C219 H219 . 0.95 ?
C211 H211 . 0.95 ?
C228 C227 . 1.380(4) ?
C228 H228 . 0.95 ?
C225 C220 . 1.399(4) ?
C225 H225 . 0.95 ?
C227 H227 . 0.95 ?
C217 H217 . 0.95 ?
C29 C28 . 1.399(4) ?
C29 H29 . 0.95 ?
C28 P2 . 1.789(3) ?
C231 H231 . 0.95 ?
P2 C220 . 1.793(3) ?
P1 C18 . 1.793(3) ?
P1 C114 . 1.800(3) ?
P1 C120 . 1.804(3) ?
P1 C126 . 1.808(3) ?
C19 C110 . 1.377(4) ?
C19 C18 . 1.404(4) ?
C19 H19 . 0.95 ?
C123 C122 . 1.375(4) ?
C123 C124 . 1.381(4) ?
C123 H123 . 0.95 ?
C113 C112 . 1.383(4) ?
C113 C18 . 1.390(4) ?
C113 H113 . 0.95 ?
C114 C119 . 1.388(4) ?
C114 C115 . 1.396(4) ?
C121 C122 . 1.385(4) ?
C121 C120 . 1.393(4) ?
C121 H121 . 0.95 ?
C118 C117 . 1.382(4) ?
C118 C119 . 1.387(4) ?
C118 H118 . 0.95 ?
C125 C124 . 1.384(4) ?
C125 C120 . 1.401(4) ?
C125 H125 . 0.95 ?
C127 C128 . 1.382(4) ?
C127 C126 . 1.396(4) ?
C127 H127 . 0.95 ?
C116 C115 . 1.384(4) ?
C116 C117 . 1.388(4) ?
C116 H116 . 0.95 ?
C110 C111 . 1.394(4) ?
C110 H110 . 0.95 ?
C119 H119 . 0.95 ?
C122 H122 . 0.95 ?
C129 C130 . 1.375(5) ?
C129 C128 . 1.383(5) ?
C129 H129 . 0.95 ?
C124 H124 . 0.95 ?
C111 C112 . 1.374(4) ?
C111 H111 . 0.95 ?
C112 H112 . 0.95 ?
C130 C131 . 1.384(4) ?
C130 H130 . 0.95 ?
C115 H115 . 0.95 ?
C117 H117 . 0.95 ?
C131 C126 . 1.388(4) ?
C131 H131 . 0.95 ?
C128 H128 . 0.95 ?
OW H1W . 0.85 ?
OW H2W . 0.85 ?

loop_
_geom_hbond_atom_site_label_D
_geom_hbond_atom_site_label_H
_geom_hbond_atom_site_label_A
_geom_hbond_site_symmetry_A
_geom_hbond_distance_DH
_geom_hbond_distance_HA
_geom_hbond_distance_DA
_geom_hbond_angle_DHA
_geom_hbond_publ_flag
OW H1W O12 1_565 0.85 2.01 2.845(3) 165.9 y
OW H2W O22 1_455 0.85 1.99 2.831(4) 172 y
C16 H16 O21 1_455 0.95 2.39 3.230(4) 147.7 y
C17 H17 O11 . 0.95 2.5 2.889(4) 104.6 y
C24 H24 O11 1_665 0.95 2.39 3.154(4) 137.3 y
C25 H25 OW . 0.95 2.46 3.303(4) 148.6 y
C27 H27 O21 . 0.95 2.56 2.926(4) 103.3 y
C110 H110 N11 2_666 0.95 2.58 3.371(4) 140.9 y
C112 H112 O11 2_566 0.95 2.51 3.292(4) 139.3 y
C123 H123 N11 1_665 0.95 2.61 3.385(4) 138.9 y

loop_
_geom_torsion_atom_site_label_1
_geom_torsion_atom_site_label_2
_geom_torsion_atom_site_label_3
_geom_torsion_atom_site_label_4
_geom_torsion_site_symmetry_1
_geom_torsion_site_symmetry_2
_geom_torsion_site_symmetry_3
_geom_torsion_site_symmetry_4
_geom_torsion
_geom_torsion_publ_flag
Pt1 S11 C11 N11 . . . . -174.7(3) ?
Pt1 S11 C11 S12 . . . . 3.68(13) ?
Pt1 S12 C11 N11 . . . . 174.9(2) ?
Pt1 S12 C11 S11 . . . . -3.67(13) ?
C12 C13 C14 C15 . . . . 0.1(5) ?
C14 C13 C12 C17 . . . . 0.2(4) ?
C14 C13 C12 S13 . . . . -176.1(2) ?
C13 C12 C17 C16 . . . . 0.3(4) ?
S13 C12 C17 C16 . . . . 176.5(2) ?
C13 C14 C15 C16 . . . . -0.8(5) ?
C13 C12 S13 O11 . . . . 175.5(2) ?
C17 C12 S13 O11 . . . . -0.8(3) ?
C13 C12 S13 O12 . . . . -58.9(3) ?
C17 C12 S13 O12 . . . . 124.7(2) ?
C13 C12 S13 N11 . . . . 53.5(3) ?
C17 C12 S13 N11 . . . . -122.8(2) ?
S11 C11 N11 S13 . . . . -3.3(4) ?
S12 C11 N11 S13 . . . . 178.56(15) ?
O11 S13 N11 C11 . . . . -68.1(3) ?
O12 S13 N11 C11 . . . . 164.8(2) ?
C12 S13 N11 C11 . . . . 50.9(3) ?
C14 C15 C16 C17 . . . . 1.3(5) ?
C12 C17 C16 C15 . . . . -1.0(5) ?
C11 S11 Pt1 S12 . . . 2_566 177.30(9) ?
C11 S11 Pt1 S12 . . . . -2.70(9) ?
C11 S12 Pt1 S11 . . . 2_566 -177.30(9) ?
C11 S12 Pt1 S11 . . . . 2.70(9) ?
S21 Pt2 S22 C21 2_665 . . . 178.15(10) ?
S21 Pt2 S22 C21 . . . . -1.85(10) ?
S22 Pt2 S21 C21 2_665 . . . -178.15(9) ?
S22 Pt2 S21 C21 . . . . 1.85(9) ?
O21 S23 N21 C21 . . . . 43.2(3) ?
O22 S23 N21 C21 . . . . 172.5(2) ?
C22 S23 N21 C21 . . . . -74.7(3) ?
C25 C24 C23 C22 . . . . 0.8(5) ?
S23 N21 C21 S22 . . . . -178.76(15) ?
S23 N21 C21 S21 . . . . 1.4(4) ?
Pt2 S22 C21 N21 . . . . -177.4(2) ?
Pt2 S22 C21 S21 . . . . 2.49(13) ?
Pt2 S21 C21 N21 . . . . 177.4(3) ?
Pt2 S21 C21 S22 . . . . -2.51(13) ?
C23 C24 C25 C26 . . . . -0.7(5) ?
C26 C27 C22 C23 . . . . -0.1(5) ?
C26 C27 C22 S23 . . . . 178.2(2) ?
C24 C23 C22 C27 . . . . -0.4(5) ?
C24 C23 C22 S23 . . . . -178.8(2) ?
O21 S23 C22 C27 . . . . -13.4(3) ?
O22 S23 C22 C27 . . . . -139.1(3) ?
N21 S23 C22 C27 . . . . 108.9(3) ?
O21 S23 C22 C23 . . . . 165.0(2) ?
O22 S23 C22 C23 . . . . 39.3(3) ?
N21 S23 C22 C23 . . . . -72.7(3) ?
C22 C27 C26 C25 . . . . 0.2(5) ?
C24 C25 C26 C27 . . . . 0.1(5) ?
C222 C223 C224 C225 . . . . 0.0(6) ?
C219 C214 C215 C216 . . . . 2.0(5) ?
P2 C214 C215 C216 . . . . -179.2(2) ?
C231 C230 C229 C228 . . . . -0.3(5) ?
C211 C212 C213 C28 . . . . 1.1(5) ?
C224 C223 C222 C221 . . . . 0.4(7) ?
C220 C221 C222 C223 . . . . -0.6(7) ?
C214 C215 C216 C217 . . . . -3.2(5) ?
C217 C218 C219 C214 . . . . -1.3(5) ?
C215 C214 C219 C218 . . . . 0.3(4) ?
P2 C214 C219 C218 . . . . -178.4(2) ?
C213 C212 C211 C210 . . . . -1.2(6) ?
C29 C210 C211 C212 . . . . -0.7(5) ?
C230 C229 C228 C227 . . . . 0.4(5) ?
C223 C224 C225 C220 . . . . -0.3(5) ?
C229 C228 C227 C226 . . . . -0.3(5) ?
C231 C226 C227 C228 . . . . 0.2(5) ?
P2 C226 C227 C228 . . . . -177.1(2) ?
C219 C218 C217 C216 . . . . 0.1(5) ?
C215 C216 C217 C218 . . . . 2.2(5) ?
C211 C210 C29 C28 . . . . 2.7(5) ?
C212 C213 C28 C29 . . . . 0.9(5) ?
C212 C213 C28 P2 . . . . 176.0(3) ?
C210 C29 C28 C213 . . . . -2.8(5) ?
C210 C29 C28 P2 . . . . -178.2(3) ?
C229 C230 C231 C226 . . . . 0.1(5) ?
C227 C226 C231 C230 . . . . -0.1(4) ?
P2 C226 C231 C230 . . . . 177.1(2) ?
C213 C28 P2 C214 . . . . 117.8(3) ?
C29 C28 P2 C214 . . . . -67.0(3) ?
C213 C28 P2 C220 . . . . -0.7(3) ?
C29 C28 P2 C220 . . . . 174.5(2) ?
C213 C28 P2 C226 . . . . -122.9(3) ?
C29 C28 P2 C226 . . . . 52.4(3) ?
C219 C214 P2 C28 . . . . -2.5(3) ?
C215 C214 P2 C28 . . . . 178.8(2) ?
C219 C214 P2 C220 . . . . 118.1(3) ?
C215 C214 P2 C220 . . . . -60.6(3) ?
C219 C214 P2 C226 . . . . -118.5(2) ?
C215 C214 P2 C226 . . . . 62.8(3) ?
C231 C226 P2 C28 . . . . -130.5(2) ?
C227 C226 P2 C28 . . . . 46.7(3) ?
C231 C226 P2 C214 . . . . -11.2(3) ?
C227 C226 P2 C214 . . . . 166.0(2) ?
C231 C226 P2 C220 . . . . 108.9(3) ?
C227 C226 P2 C220 . . . . -73.9(3) ?
C222 C221 C220 C225 . . . . 0.4(6) ?
C222 C221 C220 P2 . . . . -179.1(3) ?
C224 C225 C220 C221 . . . . 0.1(5) ?
C224 C225 C220 P2 . . . . 179.5(3) ?
C28 P2 C220 C221 . . . . 89.8(3) ?
C214 P2 C220 C221 . . . . -30.6(3) ?
C226 P2 C220 C221 . . . . -152.7(3) ?
C28 P2 C220 C225 . . . . -89.6(3) ?
C214 P2 C220 C225 . . . . 149.9(3) ?
C226 P2 C220 C225 . . . . 27.9(3) ?
C112 C113 C18 C19 . . . . 1.3(4) ?
C112 C113 C18 P1 . . . . -177.5(2) ?
C110 C19 C18 C113 . . . . -2.6(4) ?
C110 C19 C18 P1 . . . . 176.3(2) ?
C114 P1 C18 C113 . . . . -5.1(3) ?
C120 P1 C18 C113 . . . . 114.9(2) ?
C126 P1 C18 C113 . . . . -124.3(2) ?
C114 P1 C18 C19 . . . . 176.1(2) ?
C120 P1 C18 C19 . . . . -63.9(2) ?
C126 P1 C18 C19 . . . . 56.9(2) ?
C18 P1 C114 C119 . . . . 111.1(2) ?
C120 P1 C114 C119 . . . . -8.8(3) ?
C126 P1 C114 C119 . . . . -130.8(2) ?
C18 P1 C114 C115 . . . . -68.0(3) ?
C120 P1 C114 C115 . . . . 172.1(2) ?
C126 P1 C114 C115 . . . . 50.1(3) ?
C18 C19 C110 C111 . . . . 1.8(4) ?
C117 C118 C119 C114 . . . . 0.4(5) ?
C115 C114 C119 C118 . . . . -0.9(4) ?
P1 C114 C119 C118 . . . . 180.0(2) ?
C124 C123 C122 C121 . . . . 1.5(4) ?
C120 C121 C122 C123 . . . . -0.9(4) ?
C122 C121 C120 C125 . . . . -1.0(4) ?
C122 C121 C120 P1 . . . . 179.3(2) ?
C124 C125 C120 C121 . . . . 2.3(4) ?
C124 C125 C120 P1 . . . . -177.9(2) ?
C18 P1 C120 C121 . . . . -0.8(3) ?
C114 P1 C120 C121 . . . . 119.1(2) ?
C126 P1 C120 C121 . . . . -119.7(2) ?
C18 P1 C120 C125 . . . . 179.4(2) ?
C114 P1 C120 C125 . . . . -60.7(3) ?
C126 P1 C120 C125 . . . . 60.6(3) ?
C122 C123 C124 C125 . . . . 0.0(4) ?
C120 C125 C124 C123 . . . . -1.9(4) ?
C19 C110 C111 C112 . . . . 0.3(4) ?
C110 C111 C112 C113 . . . . -1.6(4) ?
C18 C113 C112 C111 . . . . 0.8(4) ?
C128 C129 C130 C131 . . . . 0.5(5) ?
C117 C116 C115 C114 . . . . 1.2(5) ?
C119 C114 C115 C116 . . . . 0.1(4) ?
P1 C114 C115 C116 . . . . 179.2(2) ?
C119 C118 C117 C116 . . . . 0.9(5) ?
C115 C116 C117 C118 . . . . -1.7(5) ?
C129 C130 C131 C126 . . . . 0.0(5) ?
C130 C131 C126 C127 . . . . -0.2(5) ?
C130 C131 C126 P1 . . . . -177.4(3) ?
C128 C127 C126 C131 . . . . -0.2(4) ?
C128 C127 C126 P1 . . . . 177.1(2) ?
C18 P1 C126 C131 . . . . -143.9(3) ?
C114 P1 C126 C131 . . . . 97.0(3) ?
C120 P1 C126 C131 . . . . -24.1(3) ?
C18 P1 C126 C127 . . . . 38.9(3) ?
C114 P1 C126 C127 . . . . -80.2(3) ?
C120 P1 C126 C127 . . . . 158.7(2) ?
C126 C127 C128 C129 . . . . 0.7(5) ?
C130 C129 C128 C127 . . . . -0.9(5) ?
